data_4106563
loop_
_publ_author_name
'Brandon R. Galan'
'Julia Sch\"offel'
'John C. Linehan'
'Candace Seu'
'Aaron M. Appel'
'John A. S. Roberts'
'Monte L. Helm'
'Uriah J. Kilgore'
'Jenny Y. Yang'
'Daniel L. DuBois'
'Clifford P. Kubiak'

_publ_section_title
;
 Electrocatalytic Oxidation of Formate by [Ni(PR2NR'2)2(CH3CN)]2+
 Complexes
;
_journal_name_full 'Journal of the American Chemical Society'
_journal_page_first 12767
_journal_page_last 12779
_journal_paper_doi 10.1021/ja204489e
_journal_volume 133
_journal_year 2011
_chemical_formula_moiety 'C60 H64 N4 Ni O4 P4, C4 H8 O'
_chemical_formula_sum 'C64 H72 N4 Ni O5 P4'
_chemical_formula_weight 1159.85
_chemical_name_common '[Ni(PPh2NPhOMe2)2]'
_chemical_name_systematic
; 
 ? 
;
_space_group_IT_number 7
_symmetry_cell_setting monoclinic
_symmetry_space_group_name_Hall 'P -2yac'
_symmetry_space_group_name_H-M 'P 1 n 1'
_atom_sites_solution_hydrogens geom
_atom_sites_solution_primary direct
_atom_sites_solution_secondary difmap
_audit_creation_method SHELXL-97
_cell_angle_alpha 90.00
_cell_angle_beta 90.870(12)
_cell_angle_gamma 90.00
_cell_formula_units_Z 2
_cell_length_a 10.010(10)
_cell_length_b 10.985(11)
_cell_length_c 26.28(3)
_cell_measurement_temperature 253(2)
_cell_volume 2889(5)
_computing_structure_refinement 'SHELXL-97 (Sheldrick, 1997)'
_computing_structure_solution 'SHELXS-97 (Sheldrick, 1990)'
_diffrn_ambient_temperature 253(2)
_diffrn_measured_fraction_theta_full 1.000
_diffrn_measured_fraction_theta_max 1.000
_diffrn_radiation_monochromator graphite
_diffrn_radiation_source 'fine-focus sealed tube'
_diffrn_radiation_type MoK\a
_diffrn_radiation_wavelength 0.71073
_diffrn_reflns_av_R_equivalents 0.0453
_diffrn_reflns_av_sigmaI/netI 0.0390
_diffrn_reflns_limit_h_max 11
_diffrn_reflns_limit_h_min -11
_diffrn_reflns_limit_k_max 13
_diffrn_reflns_limit_k_min -13
_diffrn_reflns_limit_l_max 31
_diffrn_reflns_limit_l_min -31
_diffrn_reflns_number 45685
_diffrn_reflns_theta_full 25.00
_diffrn_reflns_theta_max 25.00
_diffrn_reflns_theta_min 1.55
_exptl_absorpt_coefficient_mu 0.501
_exptl_absorpt_correction_T_max 0.9065
_exptl_absorpt_correction_T_min 0.8249
_exptl_absorpt_correction_type multi-scan
_exptl_absorpt_process_details 'SADABS; (Sheldrick, 2006)'
_exptl_crystal_density_diffrn 1.333
_exptl_crystal_F_000 1224
_exptl_crystal_size_max 0.40
_exptl_crystal_size_mid 0.20
_exptl_crystal_size_min 0.20
_refine_diff_density_max 0.751
_refine_diff_density_min -0.459
_refine_diff_density_rms 0.052
_refine_ls_abs_structure_details 'Flack H D (1983), Acta Cryst. A39, 876-881'
_refine_ls_abs_structure_Flack 0.009(8)
_refine_ls_extinction_coef 0.0014(3)
_refine_ls_extinction_expression Fc^*^=kFc[1+0.001xFc^2^\l^3^/sin(2\q)]^-1/4^
_refine_ls_extinction_method SHELXL
_refine_ls_goodness_of_fit_ref 1.061
_refine_ls_hydrogen_treatment constr
_refine_ls_matrix_type full
_refine_ls_number_parameters 684
_refine_ls_number_reflns 10141
_refine_ls_number_restraints 11
_refine_ls_restrained_S_all 1.088
_refine_ls_R_factor_all 0.0326
_refine_ls_R_factor_gt 0.0318
_refine_ls_shift/su_max 0.000
_refine_ls_shift/su_mean 0.000
_refine_ls_structure_factor_coef Fsqd
_refine_ls_weighting_details 'calc w=1/[\s^2^(Fo^2^)+(0.0480P)^2^+0.9988P] where P=(Fo^2^+2Fc^2^)/3'
_refine_ls_weighting_scheme calc
_refine_ls_wR_factor_gt 0.0846
_refine_ls_wR_factor_ref 0.0855
_reflns_number_gt 9918
_reflns_number_total 10141
_reflns_threshold_expression >2sigma(I)
_cod_data_source_file ja204489e_si_006.cif
_cod_data_source_block js34gelb
_cod_original_cell_volume 2890(5)
_cod_database_code 4106563

loop_
_symmetry_equiv_pos_as_xyz
'x, y, z'
'x+1/2, -y, z+1/2'

loop_
_atom_site_label
_atom_site_type_symbol
_atom_site_fract_x
_atom_site_fract_y
_atom_site_fract_z
_atom_site_U_iso_or_equiv
_atom_site_adp_type
_atom_site_occupancy
_atom_site_symmetry_multiplicity
_atom_site_calc_flag
_atom_site_refinement_flags
C1 C 0.5463(3) 0.4271(2) -0.05201(11) 0.0182(5) Uani 1 1 d .
H1A H 0.5142 0.4919 -0.0741 0.022 Uiso 1 1 calc R
H1B H 0.6055 0.4639 -0.0268 0.022 Uiso 1 1 calc R
C2 C 0.6763(3) 0.2310(2) -0.05845(11) 0.0195(6) Uani 1 1 d .
H2A H 0.7362 0.2526 -0.0305 0.023 Uiso 1 1 calc R
H2B H 0.7268 0.1842 -0.0828 0.023 Uiso 1 1 calc R
C3 C 0.4251(3) 0.1391(2) -0.09142(11) 0.0204(6) Uani 1 1 d .
H9A H 0.4642 0.1911 -0.1171 0.025 Uiso 1 1 calc R
H9B H 0.4181 0.0576 -0.1055 0.025 Uiso 1 1 calc R
C4 C 0.2838(3) 0.3147(2) -0.07066(11) 0.0208(6) Uani 1 1 d .
H10A H 0.1929 0.3361 -0.0620 0.025 Uiso 1 1 calc R
H10B H 0.3064 0.3580 -0.1015 0.025 Uiso 1 1 calc R
C5 C 0.7380(3) 0.4105(2) -0.10454(11) 0.0185(6) Uani 1 1 d .
C6 C 0.8463(3) 0.4486(2) -0.07429(11) 0.0210(6) Uani 1 1 d .
H24 H 0.8501 0.4272 -0.0401 0.025 Uiso 1 1 calc R
C7 C 0.9473(3) 0.5175(2) -0.09469(11) 0.0211(6) Uani 1 1 d .
H23 H 1.0187 0.5425 -0.0741 0.025 Uiso 1 1 calc R
C8 C 0.9433(3) 0.5498(2) -0.14569(11) 0.0219(6) Uani 1 1 d .
C9 C 0.8383(3) 0.5106(3) -0.17682(11) 0.0282(7) Uani 1 1 d .
H20 H 0.8361 0.5299 -0.2113 0.034 Uiso 1 1 calc R
C10 C 0.7353(3) 0.4414(3) -0.15523(12) 0.0256(6) Uani 1 1 d .
H19 H 0.6639 0.4160 -0.1757 0.031 Uiso 1 1 calc R
C11 C 1.0453(4) 0.6563(3) -0.21448(13) 0.0380(8) Uani 1 1 d .
H22A H 1.0445 0.5854 -0.2358 0.057 Uiso 1 1 calc R
H22B H 1.1229 0.7044 -0.2216 0.057 Uiso 1 1 calc R
H22C H 0.9663 0.7036 -0.2211 0.057 Uiso 1 1 calc R
C12 C 0.6078(3) -0.0197(2) -0.03873(10) 0.0176(5) Uani 1 1 d .
C13 C 0.7212(3) -0.0527(2) -0.06531(12) 0.0246(6) Uani 1 1 d .
H8 H 0.7691 0.0066 -0.0825 0.030 Uiso 1 1 calc R
C14 C 0.7641(3) -0.1724(3) -0.06669(13) 0.0285(7) Uani 1 1 d .
H7 H 0.8412 -0.1926 -0.0841 0.034 Uiso 1 1 calc R
C15 C 0.6923(3) -0.2624(3) -0.04217(12) 0.0264(6) Uani 1 1 d .
H6 H 0.7207 -0.3429 -0.0433 0.032 Uiso 1 1 calc R
C16 C 0.5787(3) -0.2321(3) -0.01611(14) 0.0285(7) Uani 1 1 d .
H5 H 0.5304 -0.2919 0.0006 0.034 Uiso 1 1 calc R
C17 C 0.5359(3) -0.1101(3) -0.01487(12) 0.0256(6) Uani 1 1 d .
H4 H 0.4582 -0.0900 0.0022 0.031 Uiso 1 1 calc R
C18 C 0.1824(3) 0.1259(2) -0.10458(10) 0.0187(6) Uani 1 1 d .
C19 C 0.1803(3) -0.0018(2) -0.10792(11) 0.0222(6) Uani 1 1 d .
H17 H 0.2493 -0.0463 -0.0928 0.027 Uiso 1 1 calc R
C20 C 0.0782(3) -0.0629(2) -0.13317(11) 0.0221(6) Uani 1 1 d .
H16 H 0.0798 -0.1474 -0.1353 0.026 Uiso 1 1 calc R
C21 C -0.0268(3) 0.0021(3) -0.15544(11) 0.0221(6) Uani 1 1 d .
C22 C -0.0314(3) 0.1268(3) -0.14975(11) 0.0234(6) Uani 1 1 d .
H13 H -0.1040 0.1703 -0.1627 0.028 Uiso 1 1 calc R
C23 C 0.0725(3) 0.1878(2) -0.12464(11) 0.0221(6) Uani 1 1 d .
H12 H 0.0681 0.2720 -0.1212 0.027 Uiso 1 1 calc R
C24 C -0.2204(4) -0.0036(3) -0.20940(15) 0.0423(8) Uani 1 1 d .
H15A H -0.2775 0.0379 -0.1860 0.063 Uiso 1 1 calc R
H15B H -0.2723 -0.0603 -0.2293 0.063 Uiso 1 1 calc R
H15C H -0.1797 0.0546 -0.2316 0.063 Uiso 1 1 calc R
C25 C 0.3273(2) 0.5124(2) -0.00186(10) 0.0170(5) Uani 1 1 d .
C26 C 0.2710(3) 0.5916(2) -0.03819(11) 0.0217(6) Uani 1 1 d .
H26 H 0.2665 0.5693 -0.0723 0.026 Uiso 1 1 calc R
C27 C 0.2219(3) 0.7036(2) -0.02262(12) 0.0250(6) Uani 1 1 d .
H27 H 0.1824 0.7555 -0.0464 0.030 Uiso 1 1 calc R
C28 C 0.2311(3) 0.7390(3) 0.02779(13) 0.0262(7) Uani 1 1 d .
H28 H 0.1990 0.8148 0.0376 0.031 Uiso 1 1 calc R
C29 C 0.2876(3) 0.6624(3) 0.06354(12) 0.0245(6) Uani 1 1 d .
H29 H 0.2942 0.6868 0.0974 0.029 Uiso 1 1 calc R
C30 C 0.3352(3) 0.5480(2) 0.04911(11) 0.0210(6) Uani 1 1 d .
H30 H 0.3720 0.4957 0.0734 0.025 Uiso 1 1 calc R
C31 C 0.6645(3) 0.0976(2) 0.11376(11) 0.0196(6) Uani 1 1 d .
H31A H 0.6884 0.0472 0.0850 0.024 Uiso 1 1 calc R
H31B H 0.7441 0.1096 0.1347 0.024 Uiso 1 1 calc R
C32 C 0.4352(3) 0.0005(2) 0.11792(11) 0.0200(6) Uani 1 1 d .
H39A H 0.3775 -0.0385 0.1424 0.024 Uiso 1 1 calc R
H39B H 0.4543 -0.0587 0.0916 0.024 Uiso 1 1 calc R
C33 C 0.3104(3) 0.2253(2) 0.14685(11) 0.0233(6) Uani 1 1 d .
H40A H 0.2175 0.2505 0.1462 0.028 Uiso 1 1 calc R
H40B H 0.3249 0.1755 0.1769 0.028 Uiso 1 1 calc R
C34 C 0.5374(3) 0.3099(2) 0.15203(11) 0.0207(6) Uani 1 1 d .
H48A H 0.5569 0.2522 0.1791 0.025 Uiso 1 1 calc R
H48B H 0.5841 0.3850 0.1601 0.025 Uiso 1 1 calc R
C35 C 0.6194(3) -0.0720(2) 0.16831(11) 0.0190(6) Uani 1 1 d .
C36 C 0.6627(3) -0.1728(3) 0.14026(11) 0.0219(6) Uani 1 1 d .
H38 H 0.6564 -0.1713 0.1049 0.026 Uiso 1 1 calc R
C37 C 0.7146(3) -0.2741(2) 0.16452(11) 0.0217(6) Uani 1 1 d .
H37 H 0.7437 -0.3401 0.1455 0.026 Uiso 1 1 calc R
C38 C 0.7233(3) -0.2775(2) 0.21774(12) 0.0224(6) Uani 1 1 d .
C39 C 0.6831(3) -0.1772(3) 0.24593(11) 0.0254(6) Uani 1 1 d .
H34 H 0.6911 -0.1778 0.2812 0.030 Uiso 1 1 calc R
C40 C 0.6307(3) -0.0754(3) 0.22076(11) 0.0230(6) Uani 1 1 d .
H33 H 0.6029 -0.0087 0.2397 0.028 Uiso 1 1 calc R
C41 C 0.7731(4) -0.3941(3) 0.29207(13) 0.0394(8) Uani 1 1 d .
H36A H 0.8336 -0.3357 0.3069 0.059 Uiso 1 1 calc R
H36B H 0.8004 -0.4747 0.3018 0.059 Uiso 1 1 calc R
H36C H 0.6844 -0.3790 0.3040 0.059 Uiso 1 1 calc R
C42 C 0.1813(3) 0.0563(2) 0.07776(11) 0.0180(5) Uani 1 1 d .
C43 C 0.1303(3) 0.0600(2) 0.02809(11) 0.0201(6) Uani 1 1 d .
H54 H 0.1768 0.1020 0.0032 0.024 Uiso 1 1 calc R
C44 C 0.0112(3) 0.0020(3) 0.01521(12) 0.0251(6) Uani 1 1 d .
H53 H -0.0216 0.0051 -0.0181 0.030 Uiso 1 1 calc R
C45 C -0.0586(3) -0.0606(3) 0.05219(12) 0.0253(6) Uani 1 1 d .
H52 H -0.1374 -0.1008 0.0435 0.030 Uiso 1 1 calc R
C46 C -0.0110(3) -0.0633(3) 0.10203(13) 0.0277(7) Uani 1 1 d .
H51 H -0.0593 -0.1033 0.1269 0.033 Uiso 1 1 calc R
C47 C 0.1090(3) -0.0061(3) 0.11475(12) 0.0245(6) Uani 1 1 d .
H50 H 0.1414 -0.0093 0.1481 0.029 Uiso 1 1 calc R
C48 C 0.3438(3) 0.4405(2) 0.17288(10) 0.0178(5) Uani 1 1 d .
C49 C 0.4222(3) 0.5441(3) 0.18091(11) 0.0249(6) Uani 1 1 d .
H42 H 0.5130 0.5399 0.1741 0.030 Uiso 1 1 calc R
C50 C 0.3707(3) 0.6525(3) 0.19849(12) 0.0257(6) Uani 1 1 d .
H43 H 0.4267 0.7192 0.2035 0.031 Uiso 1 1 calc R
C51 C 0.2354(3) 0.6622(3) 0.20865(11) 0.0239(6) Uani 1 1 d .
C52 C 0.1545(3) 0.5612(3) 0.20250(12) 0.0260(6) Uani 1 1 d .
H45 H 0.0641 0.5661 0.2100 0.031 Uiso 1 1 calc R
C53 C 0.2076(3) 0.4520(3) 0.18507(12) 0.0249(6) Uani 1 1 d .
H46 H 0.1518 0.3849 0.1814 0.030 Uiso 1 1 calc R
C54 C 0.0539(3) 0.7891(3) 0.23357(15) 0.0363(8) Uani 1 1 d .
H47A H 0.0048 0.7641 0.2037 0.055 Uiso 1 1 calc R
H47B H 0.0342 0.8727 0.2409 0.055 Uiso 1 1 calc R
H47C H 0.0288 0.7391 0.2618 0.055 Uiso 1 1 calc R
C55 C 0.7571(3) 0.3354(2) 0.08233(10) 0.0193(6) Uani 1 1 d .
C56 C 0.8835(3) 0.2847(3) 0.07661(12) 0.0240(6) Uani 1 1 d .
H56 H 0.8951 0.2013 0.0809 0.029 Uiso 1 1 calc R
C57 C 0.9928(3) 0.3571(3) 0.06449(12) 0.0266(7) Uani 1 1 d .
H57 H 1.0763 0.3214 0.0607 0.032 Uiso 1 1 calc R
C58 C 0.9787(3) 0.4812(3) 0.05808(11) 0.0266(6) Uani 1 1 d .
H58 H 1.0522 0.5292 0.0504 0.032 Uiso 1 1 calc R
C59 C 0.8528(3) 0.5337(3) 0.06330(11) 0.0250(6) Uani 1 1 d .
H59 H 0.8421 0.6172 0.0591 0.030 Uiso 1 1 calc R
C60 C 0.7431(3) 0.4615(2) 0.07479(11) 0.0204(6) Uani 1 1 d .
H60 H 0.6592 0.4972 0.0775 0.024 Uiso 1 1 calc R
N1 N 0.6268(2) 0.34337(19) -0.08309(9) 0.0179(5) Uani 1 1 d .
N2 N 0.2915(2) 0.1836(2) -0.07992(9) 0.0200(5) Uani 1 1 d .
N3 N 0.5620(2) 0.0345(2) 0.14387(9) 0.0194(5) Uani 1 1 d .
N4 N 0.3952(2) 0.3335(2) 0.15052(9) 0.0196(5) Uani 1 1 d .
O1 O -0.1193(2) -0.06753(19) -0.18174(8) 0.0287(5) Uani 1 1 d .
O2 O 1.0486(2) 0.61965(18) -0.16194(8) 0.0280(5) Uani 1 1 d .
O3 O 0.7745(2) -0.38334(19) 0.23786(8) 0.0303(5) Uani 1 1 d .
O4 O 0.1940(2) 0.77593(18) 0.22499(10) 0.0341(5) Uani 1 1 d .
P1 P 0.39947(6) 0.36347(6) -0.01789(3) 0.01557(14) Uani 1 1 d .
P2 P 0.53862(6) 0.13548(6) -0.03382(3) 0.01543(15) Uani 1 1 d .
P3 P 0.60293(6) 0.24756(6) 0.09040(3) 0.01612(14) Uani 1 1 d .
P4 P 0.34386(6) 0.13087(6) 0.08858(3) 0.01594(15) Uani 1 1 d .
Ni0 Ni 0.45686(3) 0.22070(3) 0.031979(14) 0.01517(9) Uani 1 1 d .
C61 C 0.9504(7) 0.2182(5) 0.3268(2) 0.0918(18) Uiso 1 1 d D
H61A H 0.8783 0.2658 0.3409 0.110 Uiso 1 1 calc R
H61B H 1.0049 0.1854 0.3544 0.110 Uiso 1 1 calc R
C62 C 0.8976(5) 0.1187(4) 0.29293(18) 0.0722(13) Uiso 1 1 d D
H62A H 0.8033 0.1051 0.2987 0.087 Uiso 1 1 calc R
H62B H 0.9457 0.0433 0.2990 0.087 Uiso 1 1 calc R
C64 C 1.0470(6) 0.2205(5) 0.2444(2) 0.0835(16) Uiso 1 1 d D
H64A H 1.0651 0.2733 0.2157 0.100 Uiso 1 1 calc R
H64B H 1.1178 0.1608 0.2478 0.100 Uiso 1 1 calc R
C63 C 0.9199(6) 0.1640(6) 0.2393(2) 0.0908(17) Uiso 1 1 d D
H63A H 0.9218 0.0973 0.2151 0.109 Uiso 1 1 calc R
H63B H 0.8517 0.2219 0.2288 0.109 Uiso 1 1 calc R
O5 O 1.0309(11) 0.2913(8) 0.2919(3) 0.288(6) Uiso 1 1 d D

loop_
_atom_site_aniso_label
_atom_site_aniso_U_11
_atom_site_aniso_U_22
_atom_site_aniso_U_33
_atom_site_aniso_U_23
_atom_site_aniso_U_13
_atom_site_aniso_U_12
C1 0.0178(13) 0.0133(12) 0.0236(15) -0.0009(11) 0.0038(11) -0.0014(10)
C2 0.0188(13) 0.0133(12) 0.0265(16) 0.0005(11) 0.0037(11) 0.0005(10)
C3 0.0234(14) 0.0193(13) 0.0186(14) -0.0026(11) 0.0019(11) 0.0004(10)
C4 0.0229(14) 0.0156(13) 0.0239(15) 0.0001(11) -0.0012(11) 0.0001(10)
C5 0.0193(13) 0.0155(12) 0.0208(15) -0.0023(11) 0.0051(11) -0.0008(10)
C6 0.0242(14) 0.0189(13) 0.0200(15) -0.0006(11) 0.0013(11) 0.0018(11)
C7 0.0184(13) 0.0194(13) 0.0254(15) -0.0035(11) 0.0013(11) 0.0002(10)
C8 0.0221(14) 0.0185(13) 0.0251(16) 0.0000(11) 0.0033(11) -0.0040(11)
C9 0.0329(16) 0.0346(16) 0.0173(15) 0.0028(13) 0.0034(12) -0.0135(13)
C10 0.0243(15) 0.0295(15) 0.0229(16) 0.0008(12) -0.0013(12) -0.0073(12)
C11 0.0442(19) 0.0372(18) 0.0329(19) 0.0024(15) 0.0110(15) -0.0183(15)
C12 0.0179(13) 0.0158(12) 0.0191(14) -0.0034(11) -0.0011(10) -0.0015(10)
C13 0.0236(14) 0.0176(13) 0.0329(17) 0.0038(12) 0.0057(12) -0.0004(11)
C14 0.0214(14) 0.0200(14) 0.0443(19) 0.0003(13) 0.0102(13) 0.0039(11)
C15 0.0291(16) 0.0139(13) 0.0362(18) -0.0020(12) 0.0029(13) 0.0036(11)
C16 0.0281(16) 0.0141(14) 0.0434(19) 0.0010(13) 0.0084(14) -0.0067(11)
C17 0.0268(15) 0.0154(13) 0.0348(17) -0.0014(12) 0.0113(13) 0.0006(11)
C18 0.0228(14) 0.0171(13) 0.0164(14) -0.0009(11) 0.0028(11) 0.0004(10)
C19 0.0218(14) 0.0201(13) 0.0249(15) -0.0002(12) 0.0011(11) 0.0009(11)
C20 0.0238(14) 0.0174(13) 0.0250(15) -0.0024(11) 0.0013(11) -0.0015(11)
C21 0.0190(13) 0.0258(14) 0.0217(15) -0.0015(12) 0.0027(11) -0.0051(11)
C22 0.0159(13) 0.0287(15) 0.0258(16) 0.0040(12) 0.0015(11) 0.0034(11)
C23 0.0250(14) 0.0155(13) 0.0259(15) -0.0002(11) 0.0022(11) 0.0014(11)
C24 0.0356(18) 0.044(2) 0.046(2) -0.0031(17) -0.0178(16) 0.0006(15)
C25 0.0140(12) 0.0117(12) 0.0254(15) -0.0001(11) 0.0035(10) -0.0002(9)
C26 0.0193(13) 0.0189(13) 0.0270(16) -0.0005(12) 0.0017(11) -0.0008(11)
C27 0.0189(14) 0.0158(13) 0.0403(19) 0.0066(12) -0.0006(12) 0.0029(10)
C28 0.0219(15) 0.0153(13) 0.0414(19) -0.0053(12) 0.0058(13) 0.0014(11)
C29 0.0225(14) 0.0216(14) 0.0297(17) -0.0083(12) 0.0064(12) -0.0006(11)
C30 0.0223(14) 0.0150(12) 0.0259(15) -0.0002(11) 0.0046(11) 0.0004(10)
C31 0.0169(13) 0.0143(12) 0.0277(15) 0.0018(11) 0.0033(11) -0.0017(10)
C32 0.0176(13) 0.0153(12) 0.0269(15) 0.0012(11) -0.0020(11) -0.0017(10)
C33 0.0255(15) 0.0215(14) 0.0232(16) -0.0051(11) 0.0090(12) -0.0045(11)
C34 0.0208(14) 0.0194(13) 0.0218(15) -0.0040(11) 0.0021(11) 0.0001(11)
C35 0.0155(12) 0.0149(12) 0.0267(15) 0.0019(11) 0.0031(11) -0.0013(10)
C36 0.0194(13) 0.0282(14) 0.0181(14) -0.0003(12) 0.0029(10) -0.0020(11)
C37 0.0209(14) 0.0172(13) 0.0271(16) -0.0033(11) 0.0055(12) -0.0003(10)
C38 0.0192(14) 0.0210(14) 0.0270(16) 0.0056(11) -0.0005(11) -0.0007(10)
C39 0.0297(15) 0.0263(15) 0.0201(15) 0.0027(12) -0.0014(11) -0.0011(12)
C40 0.0245(14) 0.0222(14) 0.0222(15) -0.0025(12) -0.0013(11) -0.0011(11)
C41 0.051(2) 0.0352(17) 0.0321(19) 0.0146(15) 0.0028(15) 0.0042(16)
C42 0.0166(13) 0.0135(12) 0.0239(15) -0.0020(11) 0.0028(10) 0.0019(10)
C43 0.0187(13) 0.0170(13) 0.0246(15) -0.0024(11) 0.0039(11) 0.0006(10)
C44 0.0196(14) 0.0248(14) 0.0310(17) -0.0040(12) -0.0012(12) 0.0011(11)
C45 0.0171(13) 0.0215(14) 0.0372(18) -0.0064(12) 0.0030(12) -0.0033(11)
C46 0.0214(14) 0.0225(14) 0.0395(18) 0.0048(13) 0.0076(12) -0.0030(11)
C47 0.0201(14) 0.0254(15) 0.0280(16) 0.0028(12) 0.0027(12) -0.0019(11)
C48 0.0193(13) 0.0195(13) 0.0149(13) 0.0003(10) 0.0049(10) -0.0001(10)
C49 0.0171(13) 0.0243(14) 0.0335(17) -0.0061(12) 0.0059(12) -0.0010(11)
C50 0.0252(15) 0.0181(13) 0.0338(17) -0.0025(12) 0.0013(12) -0.0045(11)
C51 0.0260(15) 0.0196(14) 0.0261(16) -0.0036(12) 0.0010(12) 0.0019(11)
C52 0.0209(14) 0.0265(15) 0.0306(17) -0.0041(12) 0.0027(12) 0.0012(11)
C53 0.0207(14) 0.0229(15) 0.0311(17) -0.0044(13) 0.0043(12) -0.0031(11)
C54 0.0298(17) 0.0287(16) 0.051(2) -0.0069(15) 0.0078(15) 0.0062(13)
C55 0.0203(14) 0.0189(13) 0.0188(14) -0.0033(11) 0.0016(10) -0.0036(10)
C56 0.0242(15) 0.0187(14) 0.0291(17) 0.0019(12) 0.0008(12) 0.0005(11)
C57 0.0185(14) 0.0277(15) 0.0336(18) 0.0024(13) 0.0029(12) -0.0010(11)
C58 0.0233(14) 0.0260(15) 0.0305(17) -0.0009(12) 0.0023(12) -0.0099(12)
C59 0.0302(16) 0.0156(13) 0.0293(16) -0.0022(12) 0.0034(12) -0.0043(11)
C60 0.0192(13) 0.0196(13) 0.0223(14) -0.0021(11) 0.0024(11) 0.0006(10)
N1 0.0184(11) 0.0140(10) 0.0215(12) 0.0025(9) 0.0051(9) -0.0005(9)
N2 0.0197(11) 0.0148(11) 0.0255(13) -0.0022(10) -0.0012(9) 0.0015(9)
N3 0.0174(11) 0.0185(11) 0.0225(12) 0.0047(9) 0.0028(9) -0.0027(9)
N4 0.0185(11) 0.0170(11) 0.0234(13) -0.0060(9) 0.0066(9) -0.0043(9)
O1 0.0261(10) 0.0290(11) 0.0308(12) -0.0026(9) -0.0076(9) -0.0050(8)
O2 0.0307(11) 0.0293(11) 0.0243(11) 0.0008(9) 0.0077(9) -0.0151(9)
O3 0.0361(12) 0.0253(10) 0.0294(12) 0.0079(9) 0.0017(9) 0.0060(9)
O4 0.0242(11) 0.0217(11) 0.0565(16) -0.0127(10) 0.0036(10) 0.0036(8)
P1 0.0163(3) 0.0113(3) 0.0192(4) -0.0007(3) 0.0029(3) 0.0001(2)
P2 0.0160(3) 0.0115(3) 0.0189(4) -0.0008(3) 0.0033(3) -0.0002(2)
P3 0.0153(3) 0.0135(3) 0.0197(4) -0.0010(3) 0.0027(3) -0.0014(2)
P4 0.0147(3) 0.0132(3) 0.0199(4) -0.0004(3) 0.0027(3) -0.0013(2)
Ni0 0.01531(16) 0.01201(15) 0.01827(17) -0.00038(14) 0.00308(12) -0.00063(12)

loop_
_atom_type_symbol
_atom_type_description
_atom_type_scat_dispersion_real
_atom_type_scat_dispersion_imag
_atom_type_scat_source
C C 0.0033 0.0016 'International Tables Vol C Tables 4.2.6.8 and 6.1.1.4'
H H 0.0000 0.0000 'International Tables Vol C Tables 4.2.6.8 and 6.1.1.4'
N N 0.0061 0.0033 'International Tables Vol C Tables 4.2.6.8 and 6.1.1.4'
O O 0.0106 0.0060 'International Tables Vol C Tables 4.2.6.8 and 6.1.1.4'
P P 0.1023 0.0942 'International Tables Vol C Tables 4.2.6.8 and 6.1.1.4'
Ni Ni 0.3393 1.1124 'International Tables Vol C Tables 4.2.6.8 and 6.1.1.4'

loop_
_geom_angle_atom_site_label_1
_geom_angle_atom_site_label_2
_geom_angle_atom_site_label_3
_geom_angle
N1 C1 P1 118.18(18)
N1 C2 P2 112.32(19)
N2 C3 P2 112.62(19)
N2 C4 P1 111.79(18)
C10 C5 C6 118.8(3)
C10 C5 N1 119.7(2)
C6 C5 N1 121.5(3)
C7 C6 C5 120.7(3)
C6 C7 C8 120.4(3)
O2 C8 C7 115.5(2)
O2 C8 C9 124.4(3)
C7 C8 C9 120.0(3)
C8 C9 C10 118.8(3)
C5 C10 C9 121.3(3)
C17 C12 C13 118.4(2)
C17 C12 P2 115.7(2)
C13 C12 P2 125.9(2)
C14 C13 C12 121.1(3)
C13 C14 C15 120.1(3)
C16 C15 C14 119.8(3)
C15 C16 C17 119.7(3)
C12 C17 C16 120.9(3)
C23 C18 C19 117.0(3)
C23 C18 N2 123.9(2)
C19 C18 N2 119.1(2)
C20 C19 C18 121.6(3)
C19 C20 C21 120.1(3)
O1 C21 C22 125.6(3)
O1 C21 C20 115.1(3)
C22 C21 C20 119.3(3)
C21 C22 C23 120.2(3)
C18 C23 C22 121.6(3)
C30 C25 C26 119.7(2)
C30 C25 P1 116.9(2)
C26 C25 P1 123.4(2)
C27 C26 C25 119.3(3)
C28 C27 C26 120.9(3)
C29 C28 C27 120.2(3)
C28 C29 C30 120.2(3)
C25 C30 C29 119.8(3)
N3 C31 P3 111.25(18)
N3 C32 P4 114.15(18)
N4 C33 P4 113.03(19)
N4 C34 P3 113.36(19)
C40 C35 C36 118.8(3)
C40 C35 N3 119.3(2)
C36 C35 N3 121.9(3)
C37 C36 C35 120.7(3)
C36 C37 C38 120.0(3)
O3 C38 C39 125.1(3)
O3 C38 C37 115.1(2)
C39 C38 C37 119.8(3)
C38 C39 C40 119.4(3)
C35 C40 C39 121.2(3)
C43 C42 C47 118.6(3)
C43 C42 P4 116.2(2)
C47 C42 P4 125.1(2)
C44 C43 C42 121.0(3)
C45 C44 C43 119.7(3)
C46 C45 C44 120.2(3)
C45 C46 C47 120.0(3)
C46 C47 C42 120.5(3)
C49 C48 C53 115.8(3)
C49 C48 N4 122.2(2)
C53 C48 N4 121.9(2)
C50 C49 C48 122.8(3)
C49 C50 C51 120.1(3)
C52 C51 O4 125.6(3)
C52 C51 C50 119.2(3)
O4 C51 C50 115.2(3)
C51 C52 C53 120.2(3)
C52 C53 C48 121.9(3)
C56 C55 C60 117.9(2)
C56 C55 P3 124.7(2)
C60 C55 P3 116.9(2)
C55 C56 C57 121.0(3)
C58 C57 C56 120.8(3)
C57 C58 C59 119.2(3)
C60 C59 C58 120.2(3)
C59 C60 C55 121.0(3)
C5 N1 C2 109.9(2)
C5 N1 C1 109.0(2)
C2 N1 C1 117.4(2)
C5 N1 Ni0 148.71(17)
C2 N1 Ni0 59.87(14)
C1 N1 Ni0 61.24(14)
C18 N2 C3 117.4(2)
C18 N2 C4 118.4(2)
C3 N2 C4 114.5(2)
C18 N2 Ni0 145.03(17)
C3 N2 Ni0 77.44(15)
C4 N2 Ni0 76.28(14)
C35 N3 C31 110.0(2)
C35 N3 C32 109.4(2)
C31 N3 C32 118.0(2)
C35 N3 Ni0 154.09(17)
C31 N3 Ni0 60.63(14)
C32 N3 Ni0 62.89(14)
C48 N4 C34 120.1(2)
C48 N4 C33 119.2(2)
C34 N4 C33 115.2(2)
C48 N4 Ni0 138.75(17)
C34 N4 Ni0 76.63(14)
C33 N4 Ni0 75.99(15)
C21 O1 C24 116.7(2)
C8 O2 C11 116.6(2)
C38 O3 C41 116.4(2)
C51 O4 C54 116.0(2)
C25 P1 C1 95.28(13)
C25 P1 C4 100.57(13)
C1 P1 C4 103.51(15)
C25 P1 Ni0 128.36(11)
C1 P1 Ni0 111.45(10)
C4 P1 Ni0 113.94(10)
C12 P2 C2 102.52(13)
C12 P2 C3 100.71(12)
C2 P2 C3 98.63(14)
C12 P2 Ni0 127.53(9)
C2 P2 Ni0 109.23(10)
C3 P2 Ni0 114.08(11)
C55 P3 C31 103.23(14)
C55 P3 C34 102.27(13)
C31 P3 C34 98.97(14)
C55 P3 Ni0 124.06(10)
C31 P3 Ni0 109.66(10)
C34 P3 Ni0 115.26(11)
C42 P4 C32 98.58(13)
C42 P4 C33 101.73(13)
C32 P4 C33 100.34(15)
C42 P4 Ni0 125.26(10)
C32 P4 Ni0 112.59(11)
C33 P4 Ni0 114.59(11)
P1 Ni0 P3 121.45(5)
P1 Ni0 P4 129.40(6)
P3 Ni0 P4 85.77(8)
P1 Ni0 P2 85.83(7)
P3 Ni0 P2 112.17(7)
P4 Ni0 P2 125.22(6)
P1 Ni0 N2 54.95(6)
P3 Ni0 N2 165.65(5)
P4 Ni0 N2 107.13(8)
P2 Ni0 N2 55.38(7)
P1 Ni0 N4 104.16(8)
P3 Ni0 N4 54.74(7)
P4 Ni0 N4 54.89(7)
P2 Ni0 N4 166.36(5)
N2 Ni0 N4 138.13(7)
P1 Ni0 N3 165.25(4)
P3 Ni0 N3 47.31(6)
P4 Ni0 N3 48.60(6)
P2 Ni0 N3 106.93(8)
N2 Ni0 N3 138.66(7)
N4 Ni0 N3 62.07(8)
P1 Ni0 N1 49.89(6)
P3 Ni0 N1 102.58(8)
P4 Ni0 N1 170.34(4)
P2 Ni0 N1 47.20(7)
N2 Ni0 N1 64.06(8)
N4 Ni0 N1 134.16(7)
N3 Ni0 N1 135.23(7)
O5 C61 C62 102.7(4)
C61 C62 C63 104.9(4)
C63 C64 O5 101.6(5)
C64 C63 C62 101.5(4)
C61 O5 C64 107.8(5)

loop_
_geom_bond_atom_site_label_1
_geom_bond_atom_site_label_2
_geom_bond_distance
C1 N1 1.477(3)
C1 P1 1.869(3)
C2 N1 1.476(4)
C2 P2 1.857(3)
C3 N2 1.460(4)
C3 P2 1.879(3)
C4 N2 1.463(4)
C4 P1 1.872(3)
C5 C10 1.375(4)
C5 C6 1.398(4)
C5 N1 1.456(3)
C6 C7 1.379(4)
C7 C8 1.387(4)
C8 O2 1.377(3)
C8 C9 1.390(4)
C9 C10 1.408(4)
C11 O2 1.438(4)
C12 C17 1.382(4)
C12 C13 1.391(4)
C12 P2 1.845(3)
C13 C14 1.384(4)
C14 C15 1.387(4)
C15 C16 1.377(4)
C16 C17 1.407(4)
C18 C23 1.390(4)
C18 C19 1.406(4)
C18 N2 1.412(4)
C19 C20 1.383(4)
C20 C21 1.393(4)
C21 O1 1.378(3)
C21 C22 1.378(4)
C22 C23 1.395(4)
C24 O1 1.423(4)
C25 C30 1.397(4)
C25 C26 1.404(4)
C25 P1 1.840(3)
C26 C27 1.389(4)
C27 C28 1.383(5)
C28 C29 1.377(5)
C29 C30 1.399(4)
C31 N3 1.478(3)
C31 P3 1.860(3)
C32 N3 1.480(4)
C32 P4 1.860(3)
C33 N4 1.462(4)
C33 P4 1.884(3)
C34 N4 1.447(4)
C34 P3 1.885(3)
C35 C40 1.382(4)
C35 C36 1.402(4)
C35 N3 1.449(4)
C36 C37 1.380(4)
C37 C38 1.401(5)
C38 O3 1.373(4)
C38 C39 1.391(4)
C39 C40 1.398(4)
C41 O3 1.430(4)
C42 C43 1.395(4)
C42 C47 1.400(4)
C42 P4 1.840(3)
C43 C44 1.389(4)
C44 C45 1.388(4)
C45 C46 1.388(5)
C46 C47 1.392(4)
C48 C49 1.397(4)
C48 C53 1.411(4)
C48 N4 1.414(4)
C49 C50 1.380(4)
C50 C51 1.388(4)
C51 C52 1.383(4)
C51 O4 1.386(4)
C52 C53 1.392(4)
C54 O4 1.431(4)
C55 C56 1.392(4)
C55 C60 1.406(4)
C55 P3 1.835(3)
C56 C57 1.394(4)
C57 C58 1.381(4)
C58 C59 1.395(4)
C59 C60 1.391(4)
N1 Ni0 3.743(3)
N2 Ni0 3.377(4)
N3 Ni0 3.721(3)
N4 Ni0 3.418(4)
P1 Ni0 2.1177(16)
P2 Ni0 2.1401(17)
P3 Ni0 2.1248(17)
P4 Ni0 2.1255(15)
C61 O5 1.469(5)
C61 C62 1.500(6)
C62 C63 1.515(6)
C64 C63 1.419(6)
C64 O5 1.482(5)
